data_4118732
loop_
_publ_author_name
'Richard Vaughan Williams'
'W. Daniel Edwards'
'Pengrong Zhang'
'David J. Berg'
'Reginald H. Mitchell'

_publ_section_title
;
 Experimental Verification of the Homoaromaticity of
 1,3,5-Cycloheptatriene and Evaluation of the Aromaticity of Tropone and
 the Tropylium Cation by Use of the Dimethyldihydropyrene Probe
;
_journal_name_full 'Journal of the American Chemical Society'
_journal_page_first 16742
_journal_page_last 16752
_journal_paper_doi 10.1021/ja306868r
_journal_volume 134
_journal_year 2012
_chemical_formula_sum 'C33 H40'
_chemical_formula_weight 436.65
_chemical_name_systematic
;
 ?
;
_space_group_IT_number 14
_symmetry_cell_setting monoclinic
_symmetry_space_group_name_Hall '-P 2ybc'
_symmetry_space_group_name_H-M 'P 1 21/c 1'
_atom_sites_solution_hydrogens geom
_atom_sites_solution_primary direct
_atom_sites_solution_secondary difmap
_audit_creation_method SHELXL-97
_cell_angle_alpha 90.00
_cell_angle_beta 110.7400(10)
_cell_angle_gamma 90.00
_cell_formula_units_Z 4
_cell_length_a 15.2931(5)
_cell_length_b 15.5885(4)
_cell_length_c 11.6512(3)
_cell_measurement_reflns_used 4523
_cell_measurement_temperature 173(2)
_cell_measurement_theta_max 27.30
_cell_measurement_theta_min 2.85
_cell_volume 2597.61(13)
_computing_structure_refinement 'SHELXL-97 (Sheldrick, 1997)'
_diffrn_ambient_temperature 173(2)
_diffrn_measured_fraction_theta_full 0.981
_diffrn_measured_fraction_theta_max 0.981
_diffrn_measurement_device_type 'Bruker X8 APEX II'
_diffrn_measurement_method 'area detector'
_diffrn_radiation_monochromator graphite
_diffrn_radiation_source 'fine-focus sealed tube'
_diffrn_radiation_type MoK\a
_diffrn_radiation_wavelength 0.71073
_diffrn_reflns_av_R_equivalents 0.0489
_diffrn_reflns_av_sigmaI/netI 0.0546
_diffrn_reflns_limit_h_max 20
_diffrn_reflns_limit_h_min -19
_diffrn_reflns_limit_k_max 20
_diffrn_reflns_limit_k_min -19
_diffrn_reflns_limit_l_max 15
_diffrn_reflns_limit_l_min -11
_diffrn_reflns_number 23726
_diffrn_reflns_theta_full 28.02
_diffrn_reflns_theta_max 28.02
_diffrn_reflns_theta_min 2.28
_exptl_absorpt_coefficient_mu 0.062
_exptl_absorpt_correction_T_max 0.979
_exptl_absorpt_correction_T_min 0.835
_exptl_absorpt_correction_type multi-scan
_exptl_crystal_colour needle
_exptl_crystal_density_diffrn 1.117
_exptl_crystal_description red
_exptl_crystal_F_000 952
_exptl_crystal_size_max 0.45
_exptl_crystal_size_mid 0.40
_exptl_crystal_size_min 0.36
_refine_diff_density_max 0.351
_refine_diff_density_min -0.232
_refine_diff_density_rms 0.048
_refine_ls_extinction_method none
_refine_ls_goodness_of_fit_ref 1.024
_refine_ls_hydrogen_treatment constr
_refine_ls_matrix_type full
_refine_ls_number_parameters 337
_refine_ls_number_reflns 6164
_refine_ls_number_restraints 0
_refine_ls_restrained_S_all 1.024
_refine_ls_R_factor_all 0.1123
_refine_ls_R_factor_gt 0.0512
_refine_ls_shift/su_max 0.001
_refine_ls_shift/su_mean 0.000
_refine_ls_structure_factor_coef Fsqd
_refine_ls_weighting_details 'calc w=1/[\s^2^(Fo^2^)+(0.0800P)^2^+0.1315P] where P=(Fo^2^+2Fc^2^)/3'
_refine_ls_weighting_scheme calc
_refine_ls_wR_factor_gt 0.1286
_refine_ls_wR_factor_ref 0.1599
_reflns_number_gt 3536
_reflns_number_total 6164
_reflns_threshold_expression >2sigma(I)
_cod_data_source_file ja306868r_si_004.cif
_cod_data_source_block p21c
_cod_original_sg_symbol_H-M 'P 21/c'
_cod_database_code 4118732

loop_
_symmetry_equiv_pos_as_xyz
'x, y, z'
'-x, y+1/2, -z+1/2'
'-x, -y, -z'
'x, -y-1/2, z-1/2'

loop_
_atom_site_label
_atom_site_type_symbol
_atom_site_fract_x
_atom_site_fract_y
_atom_site_fract_z
_atom_site_U_iso_or_equiv
_atom_site_adp_type
_atom_site_occupancy
_atom_site_symmetry_multiplicity
_atom_site_calc_flag
_atom_site_refinement_flags
_atom_site_disorder_assembly
_atom_site_disorder_group
C3 C 0.55072(12) 0.10528(11) 0.92454(15) 0.0308(4) Uani 1 1 d . A .
H3 H 0.5004 0.0732 0.9327 0.037 Uiso 1 1 calc R . .
C4 C 0.54761(11) 0.19518(11) 0.92804(15) 0.0295(4) Uani 1 1 d . A .
H4 H 0.4976 0.2221 0.9446 0.035 Uiso 1 1 calc R . .
C5 C 0.61464(11) 0.24536(11) 0.90831(14) 0.0263(4) Uani 1 1 d . . .
C6 C 0.61433(12) 0.33499(10) 0.91145(15) 0.0276(4) Uani 1 1 d . A .
H6 H 0.5637 0.3633 0.9246 0.033 Uiso 1 1 calc R . .
C7 C 0.68430(12) 0.38381(11) 0.89632(15) 0.0279(4) Uani 1 1 d . . .
C8 C 0.76136(11) 0.34087(10) 0.87846(14) 0.0256(4) Uani 1 1 d . A .
H8 H 0.8099 0.3751 0.8694 0.031 Uiso 1 1 calc R . .
C9 C 0.76948(11) 0.25414(10) 0.87369(14) 0.0239(4) Uani 1 1 d . . .
C10 C 0.84807(11) 0.21091(10) 0.85836(14) 0.0225(4) Uani 1 1 d . A .
C11 C 0.92381(11) 0.26486(11) 0.84867(15) 0.0254(4) Uani 1 1 d . . .
H11 H 0.9415 0.3131 0.9018 0.031 Uiso 1 1 calc R A .
C12 C 0.97016(11) 0.25237(11) 0.77204(16) 0.0292(4) Uani 1 1 d . A .
C13 C 0.94831(13) 0.17507(12) 0.68988(17) 0.0368(5) Uani 1 1 d . . .
H13A H 0.8805 0.1729 0.6413 0.044 Uiso 1 1 calc R A .
H13B H 0.9828 0.1780 0.6323 0.044 Uiso 1 1 calc R . .
C14 C 0.97697(12) 0.09664(11) 0.76870(17) 0.0323(4) Uani 1 1 d . A .
C15 C 0.93118(11) 0.07493(11) 0.84262(16) 0.0284(4) Uani 1 1 d . . .
H15 H 0.9521 0.0251 0.8917 0.034 Uiso 1 1 calc R A .
C16 C 0.85117(11) 0.12114(10) 0.85506(14) 0.0229(4) Uani 1 1 d . A .
C17 C 0.77801(11) 0.06975(10) 0.87204(15) 0.0261(4) Uani 1 1 d . . .
C18 C 0.77323(12) -0.01694(10) 0.86089(15) 0.0273(4) Uani 1 1 d . A .
H18 H 0.8211 -0.0455 0.8416 0.033 Uiso 1 1 calc R . .
C19 C 0.70011(12) -0.06804(11) 0.87651(16) 0.0302(4) Uani 1 1 d . . .
C20 C 0.62862(12) -0.02732(11) 0.89987(16) 0.0329(4) Uani 1 1 d . A .
H20 H 0.5801 -0.0611 0.9098 0.040 Uiso 1 1 calc R . .
C21 C 0.62438(12) 0.06234(11) 0.90965(16) 0.0305(4) Uani 1 1 d . . .
C22 C 0.71229(18) 0.11623(15) 0.9251(3) 0.0246(6) Uani 0.754(5) 1 d P A 1
C23 C 0.76628(17) 0.1302(2) 1.06522(19) 0.0288(7) Uani 0.754(5) 1 d P A 1
H23D H 0.8238 0.1624 1.0769 0.043 Uiso 0.754(5) 1 calc PR A 1
H23E H 0.7821 0.0744 1.1062 0.043 Uiso 0.754(5) 1 calc PR A 1
H23F H 0.7269 0.1625 1.1004 0.043 Uiso 0.754(5) 1 calc PR A 1
C24 C 0.68342(19) 0.20100(16) 0.8588(3) 0.0230(6) Uani 0.754(5) 1 d P A 1
C25 C 0.63074(16) 0.18700(19) 0.71851(19) 0.0275(7) Uani 0.754(5) 1 d P A 1
H25D H 0.6112 0.2426 0.6784 0.041 Uiso 0.754(5) 1 calc PR A 1
H25E H 0.5755 0.1511 0.7060 0.041 Uiso 0.754(5) 1 calc PR A 1
H25F H 0.6724 0.1585 0.6830 0.041 Uiso 0.754(5) 1 calc PR A 1
C26 C 0.68568(13) 0.48185(11) 0.90258(17) 0.0334(4) Uani 1 1 d . A .
C27 C 0.59811(15) 0.51793(12) 0.9203(2) 0.0493(6) Uani 1 1 d . . .
H27A H 0.5423 0.4986 0.8529 0.074 Uiso 1 1 calc R A .
H27B H 0.6006 0.5808 0.9208 0.074 Uiso 1 1 calc R . .
H27C H 0.5954 0.4975 0.9985 0.074 Uiso 1 1 calc R . .
C28 C 0.77148(15) 0.51157(13) 1.01002(19) 0.0482(5) Uani 1 1 d . . .
H28A H 0.7723 0.5744 1.0139 0.072 Uiso 1 1 calc R A .
H28B H 0.8283 0.4911 0.9982 0.072 Uiso 1 1 calc R . .
H28C H 0.7688 0.4882 1.0868 0.072 Uiso 1 1 calc R . .
C29 C 0.69036(15) 0.51770(12) 0.78203(18) 0.0456(5) Uani 1 1 d . . .
H29A H 0.6380 0.4950 0.7127 0.068 Uiso 1 1 calc R A .
H29B H 0.7495 0.5005 0.7738 0.068 Uiso 1 1 calc R . .
H29C H 0.6866 0.5804 0.7827 0.068 Uiso 1 1 calc R . .
C30 C 0.70321(13) -0.16523(11) 0.86082(17) 0.0330(4) Uani 1 1 d . A .
C31 C 0.62299(15) -0.21083(12) 0.8851(2) 0.0494(6) Uani 1 1 d . . .
H31A H 0.6256 -0.1977 0.9685 0.074 Uiso 1 1 calc R A .
H31B H 0.6288 -0.2729 0.8766 0.074 Uiso 1 1 calc R . .
H31C H 0.5632 -0.1911 0.8258 0.074 Uiso 1 1 calc R . .
C32 C 0.79605(15) -0.20043(13) 0.95010(19) 0.0490(6) Uani 1 1 d . . .
H32A H 0.7995 -0.1906 1.0347 0.073 Uiso 1 1 calc R A .
H32B H 0.8482 -0.1710 0.9364 0.073 Uiso 1 1 calc R . .
H32C H 0.7998 -0.2621 0.9362 0.073 Uiso 1 1 calc R . .
C33 C 0.69517(14) -0.18438(12) 0.72870(18) 0.0411(5) Uani 1 1 d . . .
H33A H 0.6981 -0.2465 0.7177 0.062 Uiso 1 1 calc R A .
H33B H 0.7468 -0.1565 0.7117 0.062 Uiso 1 1 calc R . .
H33C H 0.6355 -0.1624 0.6720 0.062 Uiso 1 1 calc R . .
C34 C 1.04456(13) 0.31245(12) 0.7646(2) 0.0431(5) Uani 1 1 d . . .
H34A H 1.0564 0.3565 0.8284 0.065 Uiso 1 1 calc R A .
H34B H 1.0237 0.3399 0.6837 0.065 Uiso 1 1 calc R . .
H34C H 1.1022 0.2802 0.7768 0.065 Uiso 1 1 calc R . .
C35 C 1.05956(14) 0.04671(13) 0.7637(2) 0.0517(6) Uani 1 1 d . . .
H35A H 1.0721 -0.0014 0.8214 0.078 Uiso 1 1 calc R A .
H35B H 1.1145 0.0843 0.7861 0.078 Uiso 1 1 calc R . .
H35C H 1.0460 0.0247 0.6804 0.078 Uiso 1 1 calc R . .
C23B C 0.6310(5) 0.1332(6) 0.7101(6) 0.0237(19) Uiso 0.246(5) 1 d P A 2
H23A H 0.5746 0.1667 0.6999 0.035 Uiso 0.246(5) 1 calc PR A 2
H23B H 0.6135 0.0786 0.6662 0.035 Uiso 0.246(5) 1 calc PR A 2
H23C H 0.6717 0.1654 0.6769 0.035 Uiso 0.246(5) 1 calc PR A 2
C22B C 0.6841(5) 0.1153(5) 0.8495(9) 0.0233(19) Uani 0.246(5) 1 d P A 2
C25B C 0.7608(5) 0.1785(6) 1.0658(6) 0.0251(19) Uiso 0.246(5) 1 d P A 2
H25A H 0.7239 0.1401 1.0975 0.038 Uiso 0.246(5) 1 calc PR A 2
H25B H 0.7711 0.2329 1.1107 0.038 Uiso 0.246(5) 1 calc PR A 2
H25C H 0.8212 0.1517 1.0769 0.038 Uiso 0.246(5) 1 calc PR A 2
C24B C 0.7068(6) 0.1956(5) 0.9257(9) 0.0225(18) Uani 0.246(5) 1 d P A 2

loop_
_atom_site_aniso_label
_atom_site_aniso_U_11
_atom_site_aniso_U_22
_atom_site_aniso_U_33
_atom_site_aniso_U_23
_atom_site_aniso_U_13
_atom_site_aniso_U_12
C3 0.0280(10) 0.0383(10) 0.0329(9) 0.0022(8) 0.0191(8) -0.0040(8)
C4 0.0259(9) 0.0386(10) 0.0301(9) 0.0012(8) 0.0174(8) 0.0029(8)
C5 0.0254(9) 0.0306(9) 0.0272(9) -0.0005(7) 0.0145(7) 0.0016(7)
C6 0.0274(9) 0.0317(10) 0.0285(9) -0.0023(7) 0.0157(8) 0.0055(7)
C7 0.0312(10) 0.0278(9) 0.0266(9) -0.0027(7) 0.0126(7) 0.0022(7)
C8 0.0246(9) 0.0297(9) 0.0255(8) -0.0018(7) 0.0125(7) -0.0031(7)
C9 0.0259(9) 0.0264(9) 0.0229(8) -0.0022(7) 0.0130(7) -0.0029(7)
C10 0.0211(8) 0.0271(9) 0.0214(8) -0.0007(7) 0.0103(7) -0.0009(7)
C11 0.0229(9) 0.0254(9) 0.0296(9) 0.0010(7) 0.0114(7) -0.0009(7)
C12 0.0228(9) 0.0343(10) 0.0335(9) 0.0068(8) 0.0139(8) -0.0002(7)
C13 0.0378(11) 0.0478(12) 0.0334(10) -0.0025(9) 0.0231(9) -0.0031(9)
C14 0.0276(10) 0.0343(10) 0.0408(10) -0.0087(8) 0.0193(8) -0.0030(8)
C15 0.0248(9) 0.0265(9) 0.0350(9) -0.0024(7) 0.0119(8) 0.0004(7)
C16 0.0205(8) 0.0282(9) 0.0228(8) 0.0005(7) 0.0111(7) -0.0006(7)
C17 0.0261(9) 0.0263(9) 0.0307(9) 0.0033(7) 0.0161(8) 0.0014(7)
C18 0.0286(9) 0.0274(9) 0.0309(9) 0.0035(7) 0.0168(8) 0.0009(7)
C19 0.0342(10) 0.0270(9) 0.0350(10) 0.0036(7) 0.0190(8) -0.0026(8)
C20 0.0335(10) 0.0323(10) 0.0409(10) 0.0040(8) 0.0229(9) -0.0052(8)
C21 0.0301(10) 0.0312(10) 0.0375(10) 0.0033(8) 0.0212(8) -0.0025(7)
C22 0.0241(13) 0.0281(14) 0.0265(17) 0.0018(11) 0.0151(12) 0.0005(10)
C23 0.0335(14) 0.0331(17) 0.0217(11) 0.0009(11) 0.0120(10) 0.0017(11)
C24 0.0245(14) 0.0234(13) 0.0255(15) -0.0006(12) 0.0145(13) 0.0009(10)
C25 0.0253(13) 0.0381(17) 0.0209(11) -0.0003(10) 0.0104(10) -0.0010(10)
C26 0.0370(11) 0.0256(9) 0.0414(10) -0.0020(8) 0.0186(9) 0.0023(8)
C27 0.0536(13) 0.0287(10) 0.0765(15) -0.0043(10) 0.0366(12) 0.0056(9)
C28 0.0524(14) 0.0328(11) 0.0554(13) -0.0115(10) 0.0140(11) -0.0012(9)
C29 0.0559(14) 0.0335(11) 0.0531(12) 0.0096(9) 0.0262(11) 0.0087(9)
C30 0.0367(11) 0.0263(9) 0.0423(10) 0.0030(8) 0.0216(9) -0.0032(8)
C31 0.0599(14) 0.0285(10) 0.0742(15) 0.0030(10) 0.0413(12) -0.0090(9)
C32 0.0569(14) 0.0344(11) 0.0549(13) 0.0105(10) 0.0189(11) 0.0058(10)
C33 0.0467(12) 0.0340(10) 0.0484(12) -0.0047(9) 0.0238(10) -0.0060(9)
C34 0.0339(11) 0.0476(12) 0.0562(12) 0.0096(10) 0.0263(10) -0.0030(9)
C35 0.0417(12) 0.0483(12) 0.0794(16) -0.0128(12) 0.0391(12) -0.0002(10)
C22B 0.022(4) 0.033(4) 0.021(5) 0.003(3) 0.013(4) -0.003(3)
C24B 0.025(4) 0.032(4) 0.016(4) 0.000(4) 0.015(4) -0.002(3)

loop_
_atom_type_symbol
_atom_type_description
_atom_type_scat_dispersion_real
_atom_type_scat_dispersion_imag
_atom_type_scat_source
C C 0.0033 0.0016 'International Tables Vol C Tables 4.2.6.8 and 6.1.1.4'
H H 0.0000 0.0000 'International Tables Vol C Tables 4.2.6.8 and 6.1.1.4'

loop_
_geom_angle_atom_site_label_1
_geom_angle_atom_site_label_2
_geom_angle_atom_site_label_3
_geom_angle
C21 C3 C4 121.89(15)
C21 C3 H3 119.1
C4 C3 H3 119.1
C5 C4 C3 121.97(15)
C5 C4 H4 119.0
C3 C4 H4 119.0
C4 C5 C6 123.77(15)
C4 C5 C24 117.32(17)
C6 C5 C24 118.05(16)
C4 C5 C24B 112.9(3)
C6 C5 C24B 120.4(3)
C24 C5 C24B 27.6(3)
C7 C6 C5 122.69(15)
C7 C6 H6 118.7
C5 C6 H6 118.7
C6 C7 C8 118.53(15)
C6 C7 C26 123.04(15)
C8 C7 C26 118.38(15)
C9 C8 C7 124.17(15)
C9 C8 H8 117.9
C7 C8 H8 117.9
C8 C9 C10 124.13(15)
C8 C9 C24 117.43(16)
C10 C9 C24 117.34(15)
C8 C9 C24B 118.6(3)
C10 C9 C24B 114.8(3)
C24 C9 C24B 27.4(3)
C16 C10 C9 120.50(14)
C16 C10 C11 122.33(14)
C9 C10 C11 117.16(14)
C12 C11 C10 125.99(16)
C12 C11 H11 117.0
C10 C11 H11 117.0
C11 C12 C34 122.71(17)
C11 C12 C13 119.48(15)
C34 C12 C13 117.81(15)
C14 C13 C12 108.26(14)
C14 C13 H13A 110.0
C12 C13 H13A 110.0
C14 C13 H13B 110.0
C12 C13 H13B 110.0
H13A C13 H13B 108.4
C15 C14 C13 119.81(16)
C15 C14 C35 122.36(18)
C13 C14 C35 117.80(16)
C14 C15 C16 125.84(16)
C14 C15 H15 117.1
C16 C15 H15 117.1
C10 C16 C17 120.95(14)
C10 C16 C15 121.97(14)
C17 C16 C15 116.96(15)
C18 C17 C16 123.84(15)
C18 C17 C22 119.19(16)
C16 C17 C22 116.26(15)
C18 C17 C22B 115.3(3)
C16 C17 C22B 116.2(3)
C22 C17 C22B 31.4(3)
C17 C18 C19 123.93(15)
C17 C18 H18 118.0
C19 C18 H18 118.0
C20 C19 C18 118.65(16)
C20 C19 C30 122.87(15)
C18 C19 C30 118.43(15)
C19 C20 C21 122.61(16)
C19 C20 H20 118.7
C21 C20 H20 118.7
C3 C21 C20 123.95(16)
C3 C21 C22 116.12(16)
C20 C21 C22 119.22(16)
C3 C21 C22B 115.7(3)
C20 C21 C22B 115.8(3)
C22 C21 C22B 31.0(3)
C24 C22 C17 108.7(2)
C24 C22 C21 109.3(2)
C17 C22 C21 111.36(19)
C24 C22 C23 111.2(3)
C17 C22 C23 107.91(19)
C21 C22 C23 108.33(19)
C9 C24 C22 109.6(2)
C9 C24 C5 113.29(19)
C22 C24 C5 108.5(2)
C9 C24 C25 107.6(2)
C22 C24 C25 111.2(3)
C5 C24 C25 106.79(19)
C28 C26 C7 109.57(15)
C28 C26 C27 108.41(16)
C7 C26 C27 112.03(15)
C28 C26 C29 109.49(16)
C7 C26 C29 108.91(14)
C27 C26 C29 108.40(16)
C26 C27 H27A 109.5
C26 C27 H27B 109.5
H27A C27 H27B 109.5
C26 C27 H27C 109.5
H27A C27 H27C 109.5
H27B C27 H27C 109.5
C26 C28 H28A 109.5
C26 C28 H28B 109.5
H28A C28 H28B 109.5
C26 C28 H28C 109.5
H28A C28 H28C 109.5
H28B C28 H28C 109.5
C26 C29 H29A 109.5
C26 C29 H29B 109.5
H29A C29 H29B 109.5
C26 C29 H29C 109.5
H29A C29 H29C 109.5
H29B C29 H29C 109.5
C31 C30 C19 112.21(15)
C31 C30 C33 108.17(16)
C19 C30 C33 108.60(14)
C31 C30 C32 108.60(16)
C19 C30 C32 109.50(15)
C33 C30 C32 109.74(16)
C30 C31 H31A 109.5
C30 C31 H31B 109.5
H31A C31 H31B 109.5
C30 C31 H31C 109.5
H31A C31 H31C 109.5
H31B C31 H31C 109.5
C30 C32 H32A 109.5
C30 C32 H32B 109.5
H32A C32 H32B 109.5
C30 C32 H32C 109.5
H32A C32 H32C 109.5
H32B C32 H32C 109.5
C30 C33 H33A 109.5
C30 C33 H33B 109.5
H33A C33 H33B 109.5
C30 C33 H33C 109.5
H33A C33 H33C 109.5
H33B C33 H33C 109.5
C12 C34 H34A 109.5
C12 C34 H34B 109.5
H34A C34 H34B 109.5
C12 C34 H34C 109.5
H34A C34 H34C 109.5
H34B C34 H34C 109.5
C14 C35 H35A 109.5
C14 C35 H35B 109.5
H35A C35 H35B 109.5
C14 C35 H35C 109.5
H35A C35 H35C 109.5
H35B C35 H35C 109.5
C22B C23B H23A 109.5
C22B C23B H23B 109.5
H23A C23B H23B 109.5
C22B C23B H23C 109.5
H23A C23B H23C 109.5
H23B C23B H23C 109.5
C24B C22B C17 106.1(7)
C24B C22B C23B 113.0(8)
C17 C22B C23B 111.7(5)
C24B C22B C21 102.9(6)
C17 C22B C21 109.7(5)
C23B C22B C21 112.8(5)
C24B C25B H25A 109.5
C24B C25B H25B 109.5
H25A C25B H25B 109.5
C24B C25B H25C 109.5
H25A C25B H25C 109.5
H25B C25B H25C 109.5
C22B C24B C5 109.3(7)
C22B C24B C25B 113.5(9)
C5 C24B C25B 109.8(5)
C22B C24B C9 107.3(6)
C5 C24B C9 107.7(5)
C25B C24B C9 109.1(6)

loop_
_geom_bond_atom_site_label_1
_geom_bond_atom_site_label_2
_geom_bond_distance
C3 C21 1.373(2)
C3 C4 1.403(2)
C3 H3 0.9500
C4 C5 1.372(2)
C4 H4 0.9500
C5 C6 1.398(2)
C5 C24 1.532(3)
C5 C24B 1.557(8)
C6 C7 1.374(2)
C6 H6 0.9500
C7 C8 1.433(2)
C7 C26 1.530(2)
C8 C9 1.361(2)
C8 H8 0.9500
C9 C10 1.443(2)
C9 C24 1.512(3)
C9 C24B 1.591(8)
C10 C16 1.401(2)
C10 C11 1.468(2)
C11 C12 1.336(2)
C11 H11 0.9500
C12 C34 1.500(2)
C12 C13 1.501(2)
C13 C14 1.498(3)
C13 H13A 0.9900
C13 H13B 0.9900
C14 C15 1.332(2)
C14 C35 1.502(2)
C15 C16 1.471(2)
C15 H15 0.9500
C16 C17 1.446(2)
C17 C18 1.357(2)
C17 C22 1.535(3)
C17 C22B 1.538(7)
C18 C19 1.436(2)
C18 H18 0.9500
C19 C20 1.372(2)
C19 C30 1.529(2)
C20 C21 1.406(2)
C20 H20 0.9500
C21 C22 1.541(3)
C21 C22B 1.569(7)
C22 C24 1.515(4)
C22 C23 1.562(4)
C23 H23D 0.9800
C23 H23E 0.9800
C23 H23F 0.9800
C24 C25 1.561(4)
C25 H25D 0.9800
C25 H25E 0.9800
C25 H25F 0.9800
C26 C28 1.530(3)
C26 C27 1.532(2)
C26 C29 1.537(3)
C27 H27A 0.9800
C27 H27B 0.9800
C27 H27C 0.9800
C28 H28A 0.9800
C28 H28B 0.9800
C28 H28C 0.9800
C29 H29A 0.9800
C29 H29B 0.9800
C29 H29C 0.9800
C30 C31 1.528(2)
C30 C33 1.530(3)
C30 C32 1.534(3)
C31 H31A 0.9800
C31 H31B 0.9800
C31 H31C 0.9800
C32 H32A 0.9800
C32 H32B 0.9800
C32 H32C 0.9800
C33 H33A 0.9800
C33 H33B 0.9800
C33 H33C 0.9800
C34 H34A 0.9800
C34 H34B 0.9800
C34 H34C 0.9800
C35 H35A 0.9800
C35 H35B 0.9800
C35 H35C 0.9800
C23B C22B 1.562(12)
C23B H23A 0.9800
C23B H23B 0.9800
C23B H23C 0.9800
C22B C24B 1.503(13)
C25B C24B 1.570(13)
C25B H25A 0.9800
C25B H25B 0.9800
C25B H25C 0.9800

loop_
_geom_torsion_atom_site_label_1
_geom_torsion_atom_site_label_2
_geom_torsion_atom_site_label_3
_geom_torsion_atom_site_label_4
_geom_torsion
C21 C3 C4 C5 4.6(3)
C3 C4 C5 C6 -179.74(16)
C3 C4 C5 C24 11.1(3)
C3 C4 C5 C24B -19.1(4)
C4 C5 C6 C7 177.28(16)
C24 C5 C6 C7 -13.6(3)
C24B C5 C6 C7 18.0(5)
C5 C6 C7 C8 -1.0(2)
C5 C6 C7 C26 -178.54(16)
C6 C7 C8 C9 1.0(3)
C26 C7 C8 C9 178.65(15)
C7 C8 C9 C10 -178.60(15)
C7 C8 C9 C24 13.7(3)
C7 C8 C9 C24B -17.3(5)
C8 C9 C10 C16 179.65(16)
C24 C9 C10 C16 -12.7(3)
C24B C9 C10 C16 17.7(4)
C8 C9 C10 C11 0.6(2)
C24 C9 C10 C11 168.30(19)
C24B C9 C10 C11 -161.3(4)
C16 C10 C11 C12 41.8(3)
C9 C10 C11 C12 -139.15(17)
C10 C11 C12 C34 177.71(16)
C10 C11 C12 C13 -2.7(3)
C11 C12 C13 C14 -66.0(2)
C34 C12 C13 C14 113.55(17)
C12 C13 C14 C15 67.5(2)
C12 C13 C14 C35 -110.49(18)
C13 C14 C15 C16 0.7(3)
C35 C14 C15 C16 178.64(17)
C9 C10 C16 C17 -2.6(2)
C11 C10 C16 C17 176.34(14)
C9 C10 C16 C15 -178.47(14)
C11 C10 C16 C15 0.5(2)
C14 C15 C16 C10 -41.5(3)
C14 C15 C16 C17 142.54(18)
C10 C16 C17 C18 174.92(16)
C15 C16 C17 C18 -9.0(2)
C10 C16 C17 C22 -14.9(3)
C15 C16 C17 C22 161.13(18)
C10 C16 C17 C22B 20.2(4)
C15 C16 C17 C22B -163.7(4)
C16 C17 C18 C19 -179.35(15)
C22 C17 C18 C19 10.7(3)
C22B C17 C18 C19 -24.5(5)
C17 C18 C19 C20 2.4(3)
C17 C18 C19 C30 179.78(17)
C18 C19 C20 C21 -0.3(3)
C30 C19 C20 C21 -177.56(17)
C4 C3 C21 C20 -176.92(17)
C4 C3 C21 C22 12.8(3)
C4 C3 C21 C22B -21.8(5)
C19 C20 C21 C3 175.35(17)
C19 C20 C21 C22 -14.7(3)
C19 C20 C21 C22B 20.2(5)
C18 C17 C22 C24 -143.8(2)
C16 C17 C22 C24 45.6(3)
C22B C17 C22 C24 -52.3(6)
C18 C17 C22 C21 -23.3(3)
C16 C17 C22 C21 166.06(17)
C22B C17 C22 C21 68.2(6)
C18 C17 C22 C23 95.5(2)
C16 C17 C22 C23 -75.2(2)
C22B C17 C22 C23 -173.1(6)
C3 C21 C22 C24 -43.9(3)
C20 C21 C22 C24 145.4(2)
C22B C21 C22 C24 53.1(6)
C3 C21 C22 C17 -164.01(18)
C20 C21 C22 C17 25.2(3)
C22B C21 C22 C17 -67.0(6)
C3 C21 C22 C23 77.5(2)
C20 C21 C22 C23 -93.3(2)
C22B C21 C22 C23 174.5(6)
C8 C9 C24 C22 -147.6(2)
C10 C9 C24 C22 43.9(3)
C24B C9 C24 C22 -47.8(7)
C8 C9 C24 C5 -26.3(3)
C10 C9 C24 C5 165.18(17)
C24B C9 C24 C5 73.5(7)
C8 C9 C24 C25 91.5(2)
C10 C9 C24 C25 -77.0(2)
C24B C9 C24 C25 -168.7(8)
C17 C22 C24 C9 -58.2(3)
C21 C22 C24 C9 -179.98(16)
C23 C22 C24 C9 60.4(3)
C17 C22 C24 C5 177.64(17)
C21 C22 C24 C5 55.9(3)
C23 C22 C24 C5 -63.7(3)
C17 C22 C24 C25 60.5(3)
C21 C22 C24 C25 -61.2(3)
C23 C22 C24 C25 179.18(19)
C4 C5 C24 C9 -163.69(18)
C6 C5 C24 C9 26.5(3)
C24B C5 C24 C9 -76.1(7)
C4 C5 C24 C22 -41.8(3)
C6 C5 C24 C22 148.3(2)
C24B C5 C24 C22 45.7(7)
C4 C5 C24 C25 78.1(2)
C6 C5 C24 C25 -91.8(2)
C24B C5 C24 C25 165.6(8)
C6 C7 C26 C28 117.22(19)
C8 C7 C26 C28 -60.3(2)
C6 C7 C26 C27 -3.1(2)
C8 C7 C26 C27 179.29(16)
C6 C7 C26 C29 -123.04(18)
C8 C7 C26 C29 59.4(2)
C20 C19 C30 C31 -4.9(3)
C18 C19 C30 C31 177.80(16)
C20 C19 C30 C33 114.57(18)
C18 C19 C30 C33 -62.7(2)
C20 C19 C30 C32 -125.61(19)
C18 C19 C30 C32 57.1(2)
C18 C17 C22B C24B 151.2(5)
C16 C17 C22B C24B -51.9(8)
C22 C17 C22B C24B 46.1(7)
C18 C17 C22B C23B -85.2(6)
C16 C17 C22B C23B 71.7(6)
C22 C17 C22B C23B 169.7(9)
C18 C17 C22B C21 40.7(7)
C16 C17 C22B C21 -162.5(3)
C22 C17 C22B C21 -64.4(6)
C3 C21 C22B C24B 51.2(8)
C20 C21 C22B C24B -151.6(5)
C22 C21 C22B C24B -47.3(7)
C3 C21 C22B C17 163.8(4)
C20 C21 C22B C17 -39.0(7)
C22 C21 C22B C17 65.4(6)
C3 C21 C22B C23B -70.9(6)
C20 C21 C22B C23B 86.3(6)
C22 C21 C22B C23B -169.4(9)
C17 C22B C24B C5 -179.7(4)
C23B C22B C24B C5 57.5(7)
C21 C22B C24B C5 -64.5(8)
C17 C22B C24B C25B -56.8(7)
C23B C22B C24B C25B -179.6(6)
C21 C22B C24B C25B 58.5(7)
C17 C22B C24B C9 63.8(9)
C23B C22B C24B C9 -59.0(8)
C21 C22B C24B C9 179.0(4)
C4 C5 C24B C22B 52.1(8)
C6 C5 C24B C22B -146.5(5)
C24 C5 C24B C22B -53.4(8)
C4 C5 C24B C25B -73.0(6)
C6 C5 C24B C25B 88.4(6)
C24 C5 C24B C25B -178.5(11)
C4 C5 C24B C9 168.3(3)
C6 C5 C24B C9 -30.3(7)
C24 C5 C24B C9 62.8(6)
C8 C9 C24B C22B 147.2(5)
C10 C9 C24B C22B -49.8(8)
C24 C9 C24B C22B 52.1(7)
C8 C9 C24B C5 29.7(7)
C10 C9 C24B C5 -167.3(3)
C24 C9 C24B C5 -65.4(7)
C8 C9 C24B C25B -89.4(6)
C10 C9 C24B C25B 73.5(6)
C24 C9 C24B C25B 175.5(11)
